data_1534811
loop_
_publ_author_name
'Guillou, N.'
'Gao, Q.-M.'
'Chang, J.-S.'
'Forster, P.M.'
'Noques, M.'
'Ferey, G.'
'Cheetham, A.K.'
'Park, S.-E.'

_publ_section_title
;
 Nickel(II) phosphate VSB-5: a magnetic nanoporous hydrogenation catalyst
 with 24-ring tunnels
;
_journal_name_full 'Angew. Chem. Int. ed.'
_journal_page_first 2831
_journal_page_last 2834
_journal_volume 40
_journal_year 2001
_chemical_formula_sum 'H56.7 Ni20 O78.35 P12'
_chemical_name_systematic
;
Ni20 ((O H)12 (H2 O)6) (H P O4)8 (P O4)4 (H2 O)12.35
;
_space_group_IT_number 176
_symmetry_space_group_name_Hall '-P 6c'
_symmetry_space_group_name_H-M 'P 63/m'
_cell_angle_alpha 90
_cell_angle_beta 90
_cell_angle_gamma 120
_cell_formula_units_Z 1
_cell_length_a 18.209
_cell_length_b 18.209
_cell_length_c 6.3898
_cell_volume 1834.806
_citation_journal_id_ASTM ACIEF5
_cod_data_source_file Guillou_ACIEF5_2001_251.cif
_cod_data_source_block H56.7Ni20O78.35P12
_cod_database_code 1534811

loop_
_symmetry_equiv_pos_as_xyz
x,y,z
x-y,x,z+1/2
-y,x-y,z
-x,-y,z+1/2
-x+y,-x,z
y,-x+y,z+1/2
-x,-y,-z
-x+y,-x,-z-1/2
y,-x+y,-z
x,y,-z-1/2
x-y,x,-z
-y,x-y,-z-1/2

loop_
_atom_site_label
_atom_site_type_symbol
_atom_site_fract_x
_atom_site_fract_y
_atom_site_fract_z
_atom_site_occupancy
_atom_site_U_iso_or_equiv
Ni1 Ni+2 0.4324 0.0351 0.25 1 0.0
O5 O-2 0.571 0.0782 0.25 1 0.0
O3 O-2 0.4482 0.0545 0.55 1 0.0
P2 P+5 0.511 0.2566 0.25 1 0.0
O8 O-2 0.523 0.181 0.25 1 0.0
O9 O-2 0.412 0.226 0.25 1 0.0
O11 O-2 0.3731 0.184 0.75 0.938 0.0
Ni3 Ni+2 0.6667 0.3333 0.602 0.5 0.0
O10 O-2 0.204 0.024 0.75 0.42 0.0
Ni2 Ni+2 0.5757 0.1442 0.5154 1 0.0
O4 O-2 0.6944 0.2422 0.455 1 0.0
O2 O-2 0.5864 0.2337 0.75 1 0.0
O6 O-2 0.309 0.025 0.25 1 0.0
O12 O-2 0.157 0.089 0.538 0.35 0.0
P1 P+5 0.4138 0.0041 0.75 1 0.0
O7 O-2 0.319 -0.038 0.75 1 0.0
O1 O-2 0.615 0.108 0.75 1 0.0
